data_7716424
loop_
_publ_author_name
'Li, Haobin'
'Zhang, Bo'
'Feng, Rui'
'Guo, Shuai'

_publ_section_title
;
 An N-heterocyclic carbene-based pincer system of palladium and its
 versatile reactivity under oxidizing conditions.
;
_journal_issue 27
_journal_name_full 'Dalton transactions (Cambridge, England : 2003)'
_journal_page_first 11470
_journal_page_last 11480
_journal_paper_doi 10.1039/d4dt00980k
_journal_volume 53
_journal_year 2024
_chemical_absolute_configuration rmad
_chemical_formula_moiety 'C32 H37 N6 Pd, B F4'
_chemical_formula_sum 'C32 H37 B F4 N6 Pd'
_chemical_formula_weight 698.88
_space_group_crystal_system orthorhombic
_space_group_IT_number 33
_space_group_name_Hall 'P 2c -2n'
_space_group_name_H-M_alt 'P n a 21'
_atom_sites_solution_hydrogens geom
_atom_sites_solution_primary direct
_audit_creation_date 2021-12-08
_audit_creation_method
;
Olex2 1.5
(compiled 2021.10.07 svn.r9718050b for OlexSys, GUI svn.r6410)
;
_audit_update_record
;
2023-10-03 deposited with the CCDC.	2024-06-10 downloaded from the CCDC.
;
_cell_angle_alpha 90
_cell_angle_beta 90
_cell_angle_gamma 90
_cell_formula_units_Z 4
_cell_length_a 16.3760(15)
_cell_length_b 12.2333(11)
_cell_length_c 15.8612(14)
_cell_measurement_reflns_used 8900
_cell_measurement_temperature 296.15
_cell_measurement_theta_max 25.729
_cell_measurement_theta_min 2.439
_cell_volume 3177.5(5)
_computing_cell_refinement 'SAINT v8.37A (Bruker, 2015)'
_computing_data_reduction 'SAINT v8.37A (Bruker, 2015)'
_computing_molecular_graphics 'Olex2 1.5 (Dolomanov et al., 2009)'
_computing_publication_material 'Olex2 1.5 (Dolomanov et al., 2009)'
_computing_structure_refinement 'SHELXL 2018/3 (Sheldrick, 2015)'
_computing_structure_solution 'SHELXS  (Sheldrick, 2008)'
_diffrn_ambient_temperature 296.15
_diffrn_measured_fraction_theta_full 1.000
_diffrn_measured_fraction_theta_max 0.999
_diffrn_measurement_device_type 'Bruker APEX-II CCD'
_diffrn_measurement_method '\f and \w scans'
_diffrn_radiation_monochromator graphite
_diffrn_radiation_type MoK\a
_diffrn_radiation_wavelength 0.71073
_diffrn_reflns_av_R_equivalents 0.0284
_diffrn_reflns_av_unetI/netI 0.0308
_diffrn_reflns_Laue_measured_fraction_full 1.000
_diffrn_reflns_Laue_measured_fraction_max 0.999
_diffrn_reflns_limit_h_max 21
_diffrn_reflns_limit_h_min -21
_diffrn_reflns_limit_k_max 14
_diffrn_reflns_limit_k_min -15
_diffrn_reflns_limit_l_max 20
_diffrn_reflns_limit_l_min -18
_diffrn_reflns_number 25210
_diffrn_reflns_point_group_measured_fraction_full 0.975
_diffrn_reflns_point_group_measured_fraction_max 0.960
_diffrn_reflns_theta_full 25.242
_diffrn_reflns_theta_max 27.507
_diffrn_reflns_theta_min 2.078
_diffrn_source_current 30.0
_diffrn_source_power 1.5
_diffrn_source_voltage 50.0
_diffrn_standards_number 0
_exptl_absorpt_coefficient_mu 0.640
_exptl_absorpt_correction_T_max 0.7456
_exptl_absorpt_correction_T_min 0.6951
_exptl_absorpt_correction_type multi-scan
_exptl_absorpt_process_details
;
SADABS-2016/2 (Bruker,2016/2) was used for absorption correction.
wR2(int) was 0.0471 before and 0.0412 after correction.
The Ratio of minimum to maximum transmission is 0.9323.
The \l/2 correction factor is Not present.
;
_exptl_crystal_colour colourless
_exptl_crystal_density_diffrn 1.461
_exptl_crystal_description block
_exptl_crystal_F_000 1432
_exptl_crystal_size_max 0.15
_exptl_crystal_size_mid 0.07
_exptl_crystal_size_min 0.07
_refine_diff_density_max 0.556
_refine_diff_density_min -0.536
_refine_diff_density_rms 0.061
_refine_ls_abs_structure_details
;
 Flack x determined using 2394 quotients [(I+)-(I-)]/[(I+)+(I-)]
 (Parsons, Flack and Wagner, Acta Cryst. B69 (2013) 249-259).
;
_refine_ls_abs_structure_Flack -0.022(13)
_refine_ls_extinction_method none
_refine_ls_goodness_of_fit_ref 1.034
_refine_ls_hydrogen_treatment constr
_refine_ls_matrix_type full
_refine_ls_number_parameters 399
_refine_ls_number_reflns 7000
_refine_ls_number_restraints 49
_refine_ls_restrained_S_all 1.109
_refine_ls_R_factor_all 0.0464
_refine_ls_R_factor_gt 0.0342
_refine_ls_shift/su_max 0.004
_refine_ls_shift/su_mean 0.000
_refine_ls_structure_factor_coef Fsqd
_refine_ls_weighting_details 'w=1/[\s^2^(Fo^2^)+(0.0549P)^2^+1.0817P] where P=(Fo^2^+2Fc^2^)/3'
_refine_ls_weighting_scheme calc
_refine_ls_wR_factor_gt 0.0894
_refine_ls_wR_factor_ref 0.0969
_reflns_Friedel_coverage 0.854
_reflns_Friedel_fraction_full 0.948
_reflns_Friedel_fraction_max 0.918
_reflns_number_gt 5790
_reflns_number_total 7000
_reflns_threshold_expression 'I > 2\s(I)'
_cod_data_source_file d4dt00980k2.cif
_cod_data_source_block 2112011742
_cod_depositor_comments 'Adding full bibliography for 7716424--7716428.cif.'
_cod_database_code 7716424
_shelx_shelxl_version_number 2018/3
_shelx_space_group_comment
;
The symmetry employed for this shelxl refinement is uniquely defined
by the following loop, which should always be used as a source of
symmetry information in preference to the above space-group names.
They are only intended as comments.
;
_shelx_estimated_absorpt_t_max 0.957
_shelx_estimated_absorpt_t_min 0.910
_olex2_refinement_description
;
1. Fixed Uiso
 At 1.2 times of:
  All C(H) groups, All C(H,H) groups
 At 1.5 times of:
  All C(H,H,H) groups
2. Restrained distances
 C16-C15 = C16-C17 = C17-C18 = C20-C19 = C20-C21 = C22-C21
 1.53 with sigma of 0.01
3. Uiso/Uaniso restraints and constraints
C15 \\sim C16 \\sim C17 \\sim C18: within 2A with sigma of 0.01 and sigma for
terminal atoms of 0.02 within 2A
N1 \\sim C19 \\sim C20 \\sim C21: within 2A with sigma of 0.01 and sigma for
terminal atoms of 0.02 within 2A
N1 \\sim C19 \\sim C20 \\sim C21 \\sim C22: within 2A with sigma of 0.01 and
sigma for terminal atoms of 0.02 within 2A
C19 \\sim C20 \\sim C21 \\sim C22: within 2A with sigma of 0.005 and sigma for
terminal atoms of 0.01 within 2A
4.a Secondary CH2 refined with riding coordinates:
 C6(H6A,H6B), C12(H12A,H12B), C15(H15A,H15B), C16(H16A,H16B), C17(H17A,H17B),
 C19(H19A,H19B), C20(H20A,H20B), C21(H21A,H21B)
4.b Aromatic/amide H refined with riding coordinates:
 C4(H4), C5(H5), C8(H8), C9(H9), C10(H10), C13(H13), C14(H14), C23(H23),
 C24(H24), C25(H25), C26(H26), C29(H29), C30(H30), C31(H31), C32(H32)
4.c Idealised Me refined as rotating group:
 C18(H18A,H18B,H18C), C22(H22A,H22B,H22C)
;
_olex2_submission_special_instructions 'No special instructions were received'

loop_
_space_group_symop_operation_xyz
'x, y, z'
'-x, -y, z+1/2'
'-x+1/2, y+1/2, z+1/2'
'x+1/2, -y+1/2, z'

loop_
_atom_site_label
_atom_site_type_symbol
_atom_site_fract_x
_atom_site_fract_y
_atom_site_fract_z
_atom_site_U_iso_or_equiv
_atom_site_adp_type
_atom_site_occupancy
_atom_site_site_symmetry_order
_atom_site_calc_flag
_atom_site_refinement_flags_posn
_atom_site_refinement_flags_adp
_atom_site_refinement_flags_occupancy
_atom_site_disorder_assembly
_atom_site_disorder_group
Pd1 Pd -0.10886(2) -0.58400(3) -0.20721(4) 0.03718(11) Uani 1 1 d . . . . .
N1 N -0.2705(3) -0.5335(5) -0.3068(3) 0.0593(13) Uani 1 1 d . U . . .
N2 N -0.2726(3) -0.4905(4) -0.1768(3) 0.0499(11) Uani 1 1 d . . . . .
N3 N -0.0021(3) -0.7558(4) -0.1351(3) 0.0503(11) Uani 1 1 d . . . . .
N4 N 0.0750(3) -0.6181(5) -0.1589(4) 0.0565(12) Uani 1 1 d . . . . .
N5 N -0.0483(3) -0.5343(4) -0.3241(3) 0.0456(10) Uani 1 1 d . . . . .
N6 N -0.0639(3) -0.3514(4) -0.2200(4) 0.0614(14) Uani 1 1 d . . . . .
C1 C -0.2242(3) -0.5317(5) -0.2365(4) 0.0467(12) Uani 1 1 d . . . . .
C2 C -0.0030(3) -0.6529(5) -0.1647(3) 0.0436(11) Uani 1 1 d . . . . .
C3 C -0.1614(3) -0.6523(4) -0.1058(3) 0.0424(11) Uani 1 1 d . . . . .
C4 C -0.3485(4) -0.4952(7) -0.2897(5) 0.073(2) Uani 1 1 d . . . . .
H4 H -0.391429 -0.489622 -0.327932 0.088 Uiso 1 1 calc R U . . .
C5 C -0.3506(3) -0.4685(5) -0.2105(8) 0.0701(17) Uani 1 1 d . . . . .
H5 H -0.395112 -0.440171 -0.181466 0.084 Uiso 1 1 calc R U . . .
C6 C -0.2487(4) -0.4858(5) -0.0879(4) 0.0554(15) Uani 1 1 d . . . . .
H6A H -0.294859 -0.462015 -0.054175 0.066 Uiso 1 1 calc R U . . .
H6B H -0.205058 -0.433062 -0.080800 0.066 Uiso 1 1 calc R U . . .
C7 C -0.2206(4) -0.5960(5) -0.0581(4) 0.0497(14) Uani 1 1 d . . . . .
C8 C -0.2530(4) -0.6409(6) 0.0149(4) 0.0648(17) Uani 1 1 d . . . . .
H8 H -0.290708 -0.601635 0.046599 0.078 Uiso 1 1 calc R U . . .
C9 C -0.2290(5) -0.7452(7) 0.0405(4) 0.0703(19) Uani 1 1 d . . . . .
H9 H -0.250617 -0.775626 0.089418 0.084 Uiso 1 1 calc R U . . .
C10 C -0.1739(4) -0.8020(5) -0.0063(4) 0.0603(16) Uani 1 1 d . . . . .
H10 H -0.159000 -0.872051 0.010453 0.072 Uiso 1 1 calc R U . . .
C11 C -0.1394(4) -0.7579(4) -0.0786(4) 0.0480(12) Uani 1 1 d . . . . .
C12 C -0.0756(4) -0.8216(5) -0.1270(4) 0.0540(14) Uani 1 1 d . . . . .
H12A H -0.063085 -0.889039 -0.097530 0.065 Uiso 1 1 calc R U . . .
H12B H -0.096301 -0.840148 -0.182534 0.065 Uiso 1 1 calc R U . . .
C13 C 0.0758(4) -0.7861(6) -0.1097(5) 0.0687(19) Uani 1 1 d . . . . .
H13 H 0.091232 -0.852641 -0.086230 0.082 Uiso 1 1 calc R U . . .
C14 C 0.1248(4) -0.6993(7) -0.1259(6) 0.076(2) Uani 1 1 d . . . . .
H14 H 0.180771 -0.695089 -0.116640 0.091 Uiso 1 1 calc R U . . .
C15 C 0.1023(4) -0.5087(6) -0.1829(5) 0.073(2) Uani 1 1 d D U . . .
H15A H 0.055723 -0.459786 -0.181423 0.087 Uiso 1 1 calc R U . . .
H15B H 0.121967 -0.511111 -0.240515 0.087 Uiso 1 1 calc R U . . .
C16 C 0.1683(6) -0.4621(7) -0.1280(6) 0.092(2) Uani 1 1 d D U . . .
H16A H 0.217764 -0.504652 -0.135706 0.111 Uiso 1 1 calc R U . . .
H16B H 0.152020 -0.468719 -0.069471 0.111 Uiso 1 1 calc R U . . .
C17 C 0.1869(8) -0.3413(9) -0.1474(7) 0.115(3) Uani 1 1 d D U . . .
H17A H 0.141596 -0.297520 -0.127098 0.139 Uiso 1 1 calc R U . . .
H17B H 0.234870 -0.320085 -0.115438 0.139 Uiso 1 1 calc R U . . .
C18 C 0.2015(8) -0.3131(9) -0.2389(7) 0.117(4) Uani 1 1 d D U . . .
H18A H 0.151058 -0.318803 -0.269530 0.175 Uiso 1 1 calc R U . . .
H18B H 0.240714 -0.362763 -0.262409 0.175 Uiso 1 1 calc R U . . .
H18C H 0.221842 -0.239672 -0.243017 0.175 Uiso 1 1 calc R U . . .
C19 C -0.2460(8) -0.5779(7) -0.3868(6) 0.091(3) Uani 1 1 d D U . . .
H19A H -0.189051 -0.559534 -0.395705 0.109 Uiso 1 1 calc R U . . .
H19B H -0.277233 -0.541270 -0.430477 0.109 Uiso 1 1 calc R U . . .
C20 C -0.2552(11) -0.6958(9) -0.3987(8) 0.150(3) Uani 1 1 d D U . . .
H20A H -0.278814 -0.702813 -0.454589 0.180 Uiso 1 1 calc R U . . .
H20B H -0.199707 -0.722536 -0.403745 0.180 Uiso 1 1 calc R U . . .
C21 C -0.2951(11) -0.7754(10) -0.3511(10) 0.165(4) Uani 1 1 d D U . . .
H21A H -0.350850 -0.781271 -0.371119 0.198 Uiso 1 1 calc R U . . .
H21B H -0.297222 -0.750736 -0.293013 0.198 Uiso 1 1 calc R U . . .
C22 C -0.2577(13) -0.8857(11) -0.3528(11) 0.180(5) Uani 1 1 d D U . . .
H22A H -0.223061 -0.892230 -0.401312 0.270 Uiso 1 1 calc R U . . .
H22B H -0.299985 -0.940012 -0.355453 0.270 Uiso 1 1 calc R U . . .
H22C H -0.225940 -0.896465 -0.302573 0.270 Uiso 1 1 calc R U . . .
C23 C -0.0261(4) -0.6193(6) -0.3701(4) 0.0538(14) Uani 1 1 d . . . . .
H23 H -0.035655 -0.688508 -0.347874 0.065 Uiso 1 1 calc R U . . .
C24 C 0.0102(5) -0.6132(7) -0.4486(5) 0.0676(19) Uani 1 1 d . . . . .
H24 H 0.024004 -0.676036 -0.478390 0.081 Uiso 1 1 calc R U . . .
C25 C 0.0250(5) -0.5120(7) -0.4809(5) 0.076(2) Uani 1 1 d . . . . .
H25 H 0.048119 -0.504118 -0.534041 0.091 Uiso 1 1 calc R U . . .
C26 C 0.0054(5) -0.4230(6) -0.4343(5) 0.068(2) Uani 1 1 d . . . . .
H26 H 0.017042 -0.353731 -0.455173 0.081 Uiso 1 1 calc R U . . .
C27 C -0.0324(4) -0.4334(5) -0.3545(4) 0.0501(13) Uani 1 1 d . . . . .
C28 C -0.0540(4) -0.3366(5) -0.3032(4) 0.0534(14) Uani 1 1 d . . . . .
C29 C -0.0591(5) -0.2327(6) -0.3380(5) 0.074(2) Uani 1 1 d . . . . .
H29 H -0.054215 -0.223506 -0.395971 0.089 Uiso 1 1 calc R U . . .
C30 C -0.0711(6) -0.1437(7) -0.2873(6) 0.087(2) Uani 1 1 d . . . . .
H30 H -0.073283 -0.073932 -0.310463 0.105 Uiso 1 1 calc R U . . .
C31 C -0.0800(5) -0.1582(5) -0.2019(8) 0.082(2) Uani 1 1 d . . . . .
H31 H -0.087708 -0.099017 -0.166013 0.098 Uiso 1 1 calc R U . . .
C32 C -0.0770(6) -0.2654(6) -0.1707(5) 0.079(2) Uani 1 1 d . . . . .
H32 H -0.084505 -0.276792 -0.113288 0.095 Uiso 1 1 calc R U . . .
F1 F -0.0202(5) -0.8894(5) -0.3908(4) 0.116(2) Uani 1 1 d . . . . .
F2 F -0.0429(8) -1.0290(6) -0.4726(6) 0.205(5) Uani 1 1 d . . . . .
F3 F 0.0623(4) -0.9248(7) -0.4989(5) 0.157(3) Uani 1 1 d . . . . .
F4 F -0.0589(5) -0.8672(8) -0.5252(6) 0.177(4) Uani 1 1 d . . . . .
B1 B -0.0150(6) -0.9309(7) -0.4713(6) 0.070(2) Uani 1 1 d . . . . .

loop_
_atom_site_aniso_label
_atom_site_aniso_U_11
_atom_site_aniso_U_22
_atom_site_aniso_U_33
_atom_site_aniso_U_23
_atom_site_aniso_U_13
_atom_site_aniso_U_12
Pd1 0.03736(16) 0.04123(17) 0.03295(16) 0.0057(2) -0.0025(2) -0.00205(13)
N1 0.055(3) 0.068(3) 0.055(3) 0.013(3) -0.013(2) 0.002(3)
N2 0.043(2) 0.052(3) 0.054(3) 0.008(2) -0.0020(19) 0.002(2)
N3 0.051(3) 0.049(3) 0.051(3) 0.006(2) -0.005(2) 0.009(2)
N4 0.041(3) 0.071(3) 0.057(3) 0.016(3) -0.003(2) 0.003(2)
N5 0.049(2) 0.050(3) 0.038(2) 0.011(2) -0.0020(19) -0.006(2)
N6 0.082(3) 0.053(3) 0.049(4) 0.004(3) -0.008(3) 0.001(2)
C1 0.043(3) 0.049(3) 0.048(3) 0.011(2) -0.006(2) 0.001(2)
C2 0.040(3) 0.052(3) 0.039(3) 0.006(2) 0.000(2) 0.000(2)
C3 0.041(3) 0.046(3) 0.040(3) 0.004(2) -0.006(2) -0.007(2)
C4 0.055(4) 0.086(5) 0.078(5) 0.023(4) -0.021(4) 0.009(3)
C5 0.047(3) 0.071(4) 0.092(5) 0.027(6) 0.003(5) 0.014(2)
C6 0.049(3) 0.060(4) 0.057(4) -0.010(3) 0.002(3) 0.003(3)
C7 0.050(3) 0.052(3) 0.047(3) -0.001(3) -0.010(3) -0.015(3)
C8 0.070(4) 0.076(5) 0.048(4) -0.013(3) 0.010(3) -0.007(4)
C9 0.077(5) 0.088(5) 0.046(3) 0.023(4) 0.007(3) -0.021(4)
C10 0.062(4) 0.062(4) 0.058(4) 0.022(3) 0.002(3) -0.009(3)
C11 0.052(3) 0.049(3) 0.043(3) 0.006(2) -0.006(2) -0.011(3)
C12 0.064(4) 0.040(3) 0.058(3) 0.002(3) -0.005(3) 0.000(3)
C13 0.059(4) 0.071(4) 0.076(5) 0.019(4) -0.002(3) 0.022(3)
C14 0.047(4) 0.093(6) 0.087(5) 0.029(5) -0.004(3) 0.014(4)
C15 0.050(3) 0.080(4) 0.088(6) 0.025(4) -0.008(3) -0.016(3)
C16 0.094(6) 0.097(5) 0.085(5) 0.006(5) -0.011(4) -0.018(5)
C17 0.122(7) 0.115(7) 0.109(8) -0.015(6) -0.003(6) -0.042(6)
C18 0.124(8) 0.097(7) 0.129(9) -0.001(6) 0.010(7) -0.028(6)
C19 0.117(6) 0.095(5) 0.060(5) 0.005(4) -0.014(4) 0.007(5)
C20 0.230(8) 0.119(6) 0.100(6) -0.006(5) 0.024(6) 0.011(6)
C21 0.237(9) 0.129(7) 0.130(7) -0.016(6) 0.031(7) -0.006(7)
C22 0.263(13) 0.129(9) 0.148(10) -0.008(9) 0.058(10) 0.012(10)
C23 0.053(3) 0.060(3) 0.048(3) 0.002(3) 0.009(3) -0.006(3)
C24 0.067(5) 0.086(5) 0.050(4) -0.001(4) 0.012(3) -0.011(4)
C25 0.073(5) 0.100(6) 0.056(4) 0.014(4) 0.021(4) -0.003(4)
C26 0.064(5) 0.079(5) 0.060(5) 0.028(4) 0.013(4) -0.008(4)
C27 0.044(3) 0.058(3) 0.048(3) 0.015(3) -0.003(2) -0.008(2)
C28 0.046(3) 0.055(3) 0.059(4) 0.017(3) -0.009(3) -0.002(3)
C29 0.093(6) 0.052(4) 0.076(5) 0.019(4) 0.003(4) -0.003(3)
C30 0.116(7) 0.055(4) 0.091(6) 0.027(4) -0.006(5) -0.004(4)
C31 0.097(5) 0.049(3) 0.100(6) -0.006(5) -0.031(7) 0.003(3)
C32 0.100(6) 0.064(5) 0.073(4) -0.005(4) -0.020(4) 0.001(4)
F1 0.155(6) 0.107(4) 0.087(4) -0.026(3) -0.016(4) 0.008(4)
F2 0.371(15) 0.107(5) 0.139(6) -0.035(5) 0.081(8) -0.101(8)
F3 0.092(5) 0.251(10) 0.127(6) -0.007(5) -0.001(4) -0.007(5)
F4 0.141(6) 0.249(9) 0.143(6) 0.075(7) -0.050(5) -0.008(7)
B1 0.071(5) 0.073(6) 0.066(5) -0.004(4) -0.019(4) -0.007(4)

loop_
_atom_type_symbol
_atom_type_description
_atom_type_scat_dispersion_real
_atom_type_scat_dispersion_imag
_atom_type_scat_source
C C 0.0033 0.0016 'International Tables Vol C Tables 4.2.6.8 and 6.1.1.4'
H H 0.0000 0.0000 'International Tables Vol C Tables 4.2.6.8 and 6.1.1.4'
B B 0.0013 0.0007 'International Tables Vol C Tables 4.2.6.8 and 6.1.1.4'
F F 0.0171 0.0103 'International Tables Vol C Tables 4.2.6.8 and 6.1.1.4'
N N 0.0061 0.0033 'International Tables Vol C Tables 4.2.6.8 and 6.1.1.4'
Pd Pd -0.9988 1.0072 'International Tables Vol C Tables 4.2.6.8 and 6.1.1.4'

loop_
_geom_angle_atom_site_label_1
_geom_angle_atom_site_label_2
_geom_angle_atom_site_label_3
_geom_angle
_geom_angle_site_symmetry_1
_geom_angle_site_symmetry_3
_geom_angle_publ_flag
C1 Pd1 N5 98.0(2) . . ?
C2 Pd1 N5 90.59(19) . . ?
C2 Pd1 C1 170.7(2) . . ?
C3 Pd1 N5 171.5(2) . . ?
C3 Pd1 C1 85.2(2) . . ?
C3 Pd1 C2 85.8(2) . . ?
C1 N1 C4 110.6(6) . . ?
C1 N1 C19 125.4(7) . . ?
C4 N1 C19 123.8(7) . . ?
C1 N2 C5 109.9(6) . . ?
C1 N2 C6 122.6(5) . . ?
C5 N2 C6 126.9(7) . . ?
C2 N3 C12 122.8(5) . . ?
C2 N3 C13 111.2(5) . . ?
C13 N3 C12 125.9(5) . . ?
C2 N4 C14 110.8(6) . . ?
C2 N4 C15 124.1(5) . . ?
C14 N4 C15 125.1(6) . . ?
C23 N5 Pd1 111.9(4) . . ?
C23 N5 C27 118.0(5) . . ?
C27 N5 Pd1 130.1(4) . . ?
C32 N6 C28 119.5(6) . . ?
N1 C1 Pd1 134.5(5) . . ?
N2 C1 Pd1 120.4(4) . . ?
N2 C1 N1 105.0(5) . . ?
N3 C2 Pd1 120.8(4) . . ?
N3 C2 N4 105.2(5) . . ?
N4 C2 Pd1 134.1(4) . . ?
C7 C3 Pd1 121.5(4) . . ?
C11 C3 Pd1 121.2(4) . . ?
C11 C3 C7 117.3(5) . . ?
N1 C4 H4 126.4 . . ?
C5 C4 N1 107.3(6) . . ?
C5 C4 H4 126.4 . . ?
N2 C5 H5 126.4 . . ?
C4 C5 N2 107.3(7) . . ?
C4 C5 H5 126.4 . . ?
N2 C6 H6A 109.5 . . ?
N2 C6 H6B 109.5 . . ?
N2 C6 C7 110.5(5) . . ?
H6A C6 H6B 108.1 . . ?
C7 C6 H6A 109.5 . . ?
C7 C6 H6B 109.5 . . ?
C3 C7 C6 118.7(6) . . ?
C8 C7 C3 121.2(6) . . ?
C8 C7 C6 120.1(6) . . ?
C7 C8 H8 120.1 . . ?
C7 C8 C9 119.9(6) . . ?
C9 C8 H8 120.1 . . ?
C8 C9 H9 120.2 . . ?
C10 C9 C8 119.6(6) . . ?
C10 C9 H9 120.2 . . ?
C9 C10 H10 119.2 . . ?
C9 C10 C11 121.5(6) . . ?
C11 C10 H10 119.2 . . ?
C3 C11 C12 119.6(5) . . ?
C10 C11 C3 120.4(6) . . ?
C10 C11 C12 120.0(5) . . ?
N3 C12 C11 109.3(5) . . ?
N3 C12 H12A 109.8 . . ?
N3 C12 H12B 109.8 . . ?
C11 C12 H12A 109.8 . . ?
C11 C12 H12B 109.8 . . ?
H12A C12 H12B 108.3 . . ?
N3 C13 H13 126.9 . . ?
C14 C13 N3 106.2(6) . . ?
C14 C13 H13 126.9 . . ?
N4 C14 H14 126.7 . . ?
C13 C14 N4 106.6(6) . . ?
C13 C14 H14 126.7 . . ?
N4 C15 H15A 108.6 . . ?
N4 C15 H15B 108.6 . . ?
N4 C15 C16 114.7(6) . . ?
H15A C15 H15B 107.6 . . ?
C16 C15 H15A 108.6 . . ?
C16 C15 H15B 108.6 . . ?
C15 C16 H16A 109.0 . . ?
C15 C16 H16B 109.0 . . ?
C15 C16 C17 113.1(8) . . ?
H16A C16 H16B 107.8 . . ?
C17 C16 H16A 109.0 . . ?
C17 C16 H16B 109.0 . . ?
C16 C17 H17A 108.2 . . ?
C16 C17 H17B 108.2 . . ?
H17A C17 H17B 107.4 . . ?
C18 C17 C16 116.2(9) . . ?
C18 C17 H17A 108.2 . . ?
C18 C17 H17B 108.2 . . ?
C17 C18 H18A 109.5 . . ?
C17 C18 H18B 109.5 . . ?
C17 C18 H18C 109.5 . . ?
H18A C18 H18B 109.5 . . ?
H18A C18 H18C 109.5 . . ?
H18B C18 H18C 109.5 . . ?
N1 C19 H19A 108.0 . . ?
N1 C19 H19B 108.0 . . ?
N1 C19 C20 117.3(9) . . ?
H19A C19 H19B 107.2 . . ?
C20 C19 H19A 108.0 . . ?
C20 C19 H19B 108.0 . . ?
C19 C20 H20A 104.3 . . ?
C19 C20 H20B 104.3 . . ?
H20A C20 H20B 105.6 . . ?
C21 C20 C19 131.8(11) . . ?
C21 C20 H20A 104.3 . . ?
C21 C20 H20B 104.3 . . ?
C20 C21 H21A 108.3 . . ?
C20 C21 H21B 108.4 . . ?
C20 C21 C22 115.7(14) . . ?
H21A C21 H21B 107.4 . . ?
C22 C21 H21A 108.4 . . ?
C22 C21 H21B 108.4 . . ?
C21 C22 H22A 109.5 . . ?
C21 C22 H22B 109.5 . . ?
C21 C22 H22C 109.5 . . ?
H22A C22 H22B 109.5 . . ?
H22A C22 H22C 109.5 . . ?
H22B C22 H22C 109.5 . . ?
N5 C23 H23 117.5 . . ?
N5 C23 C24 125.0(7) . . ?
C24 C23 H23 117.5 . . ?
C23 C24 H24 121.2 . . ?
C25 C24 C23 117.6(8) . . ?
C25 C24 H24 121.2 . . ?
C24 C25 H25 120.5 . . ?
C26 C25 C24 119.0(7) . . ?
C26 C25 H25 120.5 . . ?
C25 C26 H26 119.4 . . ?
C25 C26 C27 121.3(7) . . ?
C27 C26 H26 119.4 . . ?
N5 C27 C26 119.1(6) . . ?
N5 C27 C28 119.2(5) . . ?
C26 C27 C28 121.7(5) . . ?
N6 C28 C27 117.5(5) . . ?
N6 C28 C29 120.5(6) . . ?
C29 C28 C27 121.9(6) . . ?
C28 C29 H29 119.9 . . ?
C30 C29 C28 120.3(7) . . ?
C30 C29 H29 119.9 . . ?
C29 C30 H30 120.3 . . ?
C29 C30 C31 119.5(7) . . ?
C31 C30 H30 120.3 . . ?
C30 C31 H31 121.2 . . ?
C30 C31 C32 117.7(9) . . ?
C32 C31 H31 121.2 . . ?
N6 C32 C31 122.6(9) . . ?
N6 C32 H32 118.7 . . ?
C31 C32 H32 118.7 . . ?
F2 B1 F1 109.7(9) . . ?
F2 B1 F3 112.5(10) . . ?
F2 B1 F4 109.6(10) . . ?
F3 B1 F1 110.0(8) . . ?
F3 B1 F4 105.1(9) . . ?
F4 B1 F1 109.8(9) . . ?

loop_
_geom_bond_atom_site_label_1
_geom_bond_atom_site_label_2
_geom_bond_distance
_geom_bond_site_symmetry_2
_geom_bond_publ_flag
Pd1 N5 2.189(4) . ?
Pd1 C1 2.047(5) . ?
Pd1 C2 2.042(5) . ?
Pd1 C3 2.006(5) . ?
N1 C1 1.349(7) . ?
N1 C4 1.388(9) . ?
N1 C19 1.438(12) . ?
N2 C1 1.335(7) . ?
N2 C5 1.410(8) . ?
N2 C6 1.464(8) . ?
N3 C2 1.343(7) . ?
N3 C12 1.454(8) . ?
N3 C13 1.389(8) . ?
N4 C2 1.351(7) . ?
N4 C14 1.388(9) . ?
N4 C15 1.461(9) . ?
N5 C23 1.321(8) . ?
N5 C27 1.350(7) . ?
N6 C28 1.341(9) . ?
N6 C32 1.327(9) . ?
C3 C7 1.411(9) . ?
C3 C11 1.408(7) . ?
C4 H4 0.9300 . ?
C4 C5 1.298(13) . ?
C5 H5 0.9300 . ?
C6 H6A 0.9700 . ?
C6 H6B 0.9700 . ?
C6 C7 1.501(9) . ?
C7 C8 1.386(9) . ?
C8 H8 0.9300 . ?
C8 C9 1.395(11) . ?
C9 H9 0.9300 . ?
C9 C10 1.361(10) . ?
C10 H10 0.9300 . ?
C10 C11 1.387(8) . ?
C11 C12 1.514(9) . ?
C12 H12A 0.9700 . ?
C12 H12B 0.9700 . ?
C13 H13 0.9300 . ?
C13 C14 1.355(11) . ?
C14 H14 0.9300 . ?
C15 H15A 0.9700 . ?
C15 H15B 0.9700 . ?
C15 C16 1.500(9) . ?
C16 H16A 0.9700 . ?
C16 H16B 0.9700 . ?
C16 C17 1.540(10) . ?
C17 H17A 0.9700 . ?
C17 H17B 0.9700 . ?
C17 C18 1.512(10) . ?
C18 H18A 0.9600 . ?
C18 H18B 0.9600 . ?
C18 H18C 0.9600 . ?
C19 H19A 0.9700 . ?
C19 H19B 0.9700 . ?
C19 C20 1.462(10) . ?
C20 H20A 0.9700 . ?
C20 H20B 0.9700 . ?
C20 C21 1.394(11) . ?
C21 H21A 0.9700 . ?
C21 H21B 0.9700 . ?
C21 C22 1.482(12) . ?
C22 H22A 0.9600 . ?
C22 H22B 0.9600 . ?
C22 H22C 0.9600 . ?
C23 H23 0.9300 . ?
C23 C24 1.383(9) . ?
C24 H24 0.9300 . ?
C24 C25 1.361(11) . ?
C25 H25 0.9300 . ?
C25 C26 1.354(11) . ?
C26 H26 0.9300 . ?
C26 C27 1.414(10) . ?
C27 C28 1.481(9) . ?
C28 C29 1.388(9) . ?
C29 H29 0.9300 . ?
C29 C30 1.367(12) . ?
C30 H30 0.9300 . ?
C30 C31 1.374(15) . ?
C31 H31 0.9300 . ?
C31 C32 1.403(11) . ?
C32 H32 0.9300 . ?
F1 B1 1.377(11) . ?
F2 B1 1.285(10) . ?
F3 B1 1.342(12) . ?
F4 B1 1.362(11) . ?

loop_
_geom_torsion_atom_site_label_1
_geom_torsion_atom_site_label_2
_geom_torsion_atom_site_label_3
_geom_torsion_atom_site_label_4
_geom_torsion
_geom_torsion_site_symmetry_1
_geom_torsion_site_symmetry_2
_geom_torsion_site_symmetry_3
_geom_torsion_site_symmetry_4
_geom_torsion_publ_flag
Pd1 N5 C23 C24 177.1(6) . . . . ?
Pd1 N5 C27 C26 -177.7(5) . . . . ?
Pd1 N5 C27 C28 3.0(8) . . . . ?
Pd1 C3 C7 C6 4.3(7) . . . . ?
Pd1 C3 C7 C8 -176.0(5) . . . . ?
Pd1 C3 C11 C10 177.3(4) . . . . ?
Pd1 C3 C11 C12 -0.5(7) . . . . ?
N1 C4 C5 N2 -0.1(8) . . . . ?
N1 C19 C20 C21 11(3) . . . . ?
N2 C6 C7 C3 50.7(7) . . . . ?
N2 C6 C7 C8 -129.0(6) . . . . ?
N3 C13 C14 N4 1.2(9) . . . . ?
N4 C15 C16 C17 -171.9(8) . . . . ?
N5 C23 C24 C25 0.7(11) . . . . ?
N5 C27 C28 N6 20.8(8) . . . . ?
N5 C27 C28 C29 -163.2(6) . . . . ?
N6 C28 C29 C30 2.5(12) . . . . ?
C1 N1 C4 C5 0.9(8) . . . . ?
C1 N1 C19 C20 83.3(13) . . . . ?
C1 N2 C5 C4 -0.6(7) . . . . ?
C1 N2 C6 C7 -51.9(8) . . . . ?
C2 N3 C12 C11 -51.7(7) . . . . ?
C2 N3 C13 C14 -1.2(8) . . . . ?
C2 N4 C14 C13 -0.9(9) . . . . ?
C2 N4 C15 C16 143.8(7) . . . . ?
C3 C7 C8 C9 -2.2(10) . . . . ?
C3 C11 C12 N3 53.6(7) . . . . ?
C4 N1 C1 Pd1 174.5(5) . . . . ?
C4 N1 C1 N2 -1.2(7) . . . . ?
C4 N1 C19 C20 -90.6(13) . . . . ?
C5 N2 C1 Pd1 -175.3(4) . . . . ?
C5 N2 C1 N1 1.1(6) . . . . ?
C5 N2 C6 C7 118.6(6) . . . . ?
C6 N2 C1 Pd1 -3.4(7) . . . . ?
C6 N2 C1 N1 173.0(6) . . . . ?
C6 N2 C5 C4 -172.1(6) . . . . ?
C6 C7 C8 C9 177.5(6) . . . . ?
C7 C3 C11 C10 -1.7(8) . . . . ?
C7 C3 C11 C12 -179.5(5) . . . . ?
C7 C8 C9 C10 0.0(11) . . . . ?
C8 C9 C10 C11 1.3(11) . . . . ?
C9 C10 C11 C3 -0.4(9) . . . . ?
C9 C10 C11 C12 177.3(6) . . . . ?
C10 C11 C12 N3 -124.2(6) . . . . ?
C11 C3 C7 C6 -176.7(5) . . . . ?
C11 C3 C7 C8 3.0(8) . . . . ?
C12 N3 C2 Pd1 -3.5(7) . . . . ?
C12 N3 C2 N4 177.3(5) . . . . ?
C12 N3 C13 C14 -177.7(7) . . . . ?
C13 N3 C2 Pd1 180.0(4) . . . . ?
C13 N3 C2 N4 0.7(7) . . . . ?
C13 N3 C12 C11 124.3(6) . . . . ?
C14 N4 C2 Pd1 -179.0(5) . . . . ?
C14 N4 C2 N3 0.1(8) . . . . ?
C14 N4 C15 C16 -34.9(11) . . . . ?
C15 N4 C2 Pd1 2.1(10) . . . . ?
C15 N4 C2 N3 -178.7(6) . . . . ?
C15 N4 C14 C13 177.9(7) . . . . ?
C15 C16 C17 C18 -50.1(15) . . . . ?
C19 N1 C1 Pd1 -0.1(10) . . . . ?
C19 N1 C1 N2 -175.9(7) . . . . ?
C19 N1 C4 C5 175.6(7) . . . . ?
C19 C20 C21 C22 -147.9(18) . . . . ?
C23 N5 C27 C26 1.4(9) . . . . ?
C23 N5 C27 C28 -178.0(5) . . . . ?
C23 C24 C25 C26 1.5(12) . . . . ?
C24 C25 C26 C27 -2.1(12) . . . . ?
C25 C26 C27 N5 0.7(11) . . . . ?
C25 C26 C27 C28 -180.0(7) . . . . ?
C26 C27 C28 N6 -158.5(7) . . . . ?
C26 C27 C28 C29 17.5(10) . . . . ?
C27 N5 C23 C24 -2.1(9) . . . . ?
C27 C28 C29 C30 -173.4(7) . . . . ?
C28 N6 C32 C31 -0.9(12) . . . . ?
C28 C29 C30 C31 -1.4(14) . . . . ?
C29 C30 C31 C32 -0.6(13) . . . . ?
C30 C31 C32 N6 1.9(13) . . . . ?
C32 N6 C28 C27 174.8(6) . . . . ?
C32 N6 C28 C29 -1.3(10) . . . . ?
